data_2007387
loop_
_publ_author_name
'Ng, Seik Weng'
'Hole\<cek, Jaroslav'

_publ_section_title
;2[(C~6~H~11~)~2~NH~2~]^+^.[Sn(O~2~CCH~2~CH~2~CO~2~)(C~4~H~9~)~3~]^{-^}.1/2(O~2~CCH~2~CH~2~CO~2~)^2{-^}.H~2~O,
 an Organostannate Consisting of Linear Polyanionic
 Tributyl(succinato)stannate Chains Hydrogen Bonded into Layers by a
 [Tetrakis(dicyclohexylammonium) Succinate Dihydrate] Dicationic Network
;
_journal_issue 6
_journal_name_full 'Acta Crystallographica Section C'
_journal_page_first 750
_journal_page_last 752
_journal_paper_doi 10.1107/S010827019701888X
_journal_volume 54
_journal_year 1998
_chemical_formula_iupac
;
 (C12 H24 N)4 [Sn(C4 H4 O4) (C4 H9)3]2
 (C4 H4 O4), (H2 O)2
;
_chemical_formula_sum 'C84 H166 N4 O14 Sn2'
_chemical_formula_weight 1693.58
_chemical_name_systematic
;
 (Dicyclohexylammonium succinatotributylstannate)^.^1/2(dicyclohexylammonium
 succinate) hydrate
;
_space_group_IT_number 2
_symmetry_cell_setting triclinic
_symmetry_space_group_name_Hall '-P 1'
_symmetry_space_group_name_H-M 'P -1'
_audit_creation_method SHELXL
_cell_angle_alpha 84.48(2)
_cell_angle_beta 65.25(2)
_cell_angle_gamma 86.76(2)
_cell_formula_units_Z 1
_cell_length_a 13.068(3)
_cell_length_b 13.715(3)
_cell_length_c 14.312(3)
_cell_measurement_reflns_used 32
_cell_measurement_temperature 158(2)
_cell_measurement_theta_max 12.46
_cell_measurement_theta_min 2.24
_cell_volume 2318.3(10)
_computing_cell_refinement XSCANS
_computing_data_collection 'XSCANS (Siemens, 1991)'
_computing_data_reduction XSCANS
_computing_molecular_graphics 'ORTEPII (Johnson, 1976)'
_computing_publication_material SHELXL93
_computing_structure_refinement 'SHELXL93 (Sheldrick, 1993)'
_computing_structure_solution 'SHELXS86 (Sheldrick, 1990)'
_diffrn_ambient_temperature 158(2)
_diffrn_measurement_device 'Siemens P4'
_diffrn_measurement_method '\w scan'
_diffrn_radiation_monochromator graphite
_diffrn_radiation_source 'fine-focus sealed tube'
_diffrn_radiation_type MoK\a
_diffrn_radiation_wavelength 0.71073
_diffrn_reflns_av_R_equivalents 0.0547
_diffrn_reflns_av_sigmaI/netI 0.1481
_diffrn_reflns_limit_h_max 15
_diffrn_reflns_limit_h_min -15
_diffrn_reflns_limit_k_max 16
_diffrn_reflns_limit_k_min -16
_diffrn_reflns_limit_l_max 15
_diffrn_reflns_limit_l_min 0
_diffrn_reflns_number 8129
_diffrn_reflns_theta_max 24.99
_diffrn_reflns_theta_min 2.08
_diffrn_standards_decay_% 6.84
_diffrn_standards_interval_count 97
_diffrn_standards_number 3
_exptl_absorpt_coefficient_mu 0.596
_exptl_absorpt_correction_T_max 0.888
_exptl_absorpt_correction_T_min 0.843
_exptl_absorpt_correction_type '\y scan (North, Phillips & Mathews, 1968)'
_exptl_crystal_colour Colorless
_exptl_crystal_density_diffrn 1.213
_exptl_crystal_density_meas ?
_exptl_crystal_description 'Rhombic block'
_exptl_crystal_F_000 910
_exptl_crystal_size_max 0.50
_exptl_crystal_size_mid 0.30
_exptl_crystal_size_min 0.20
_refine_diff_density_max 0.665
_refine_diff_density_min -0.555
_refine_ls_extinction_method none
_refine_ls_goodness_of_fit_all 1.032
_refine_ls_goodness_of_fit_obs 1.079
_refine_ls_hydrogen_treatment 'H atoms riding, U(H) = 1.5U~eq~(C,N); water H atoms located and refined'
_refine_ls_matrix_type full
_refine_ls_number_parameters 477
_refine_ls_number_reflns 8080
_refine_ls_number_restraints 0
_refine_ls_restrained_S_all 1.093
_refine_ls_restrained_S_obs 1.079
_refine_ls_R_factor_all 0.1292
_refine_ls_R_factor_obs .0690
_refine_ls_shift/esd_max 0.000
_refine_ls_shift/esd_mean 0.000
_refine_ls_structure_factor_coef Fsqd
_refine_ls_weighting_details 'w = 1/[\s^2^(Fo^2^)+(0.0506P)^2^] where P=(Fo^2^+2Fc^2^)/3'
_refine_ls_weighting_scheme calc
_refine_ls_wR_factor_all 0.1602
_refine_ls_wR_factor_obs .1255
_reflns_number_observed 5229
_reflns_number_total 8081
_reflns_observed_criterion >2sigma(I)
_cod_data_source_file sx1058.cif
_cod_data_source_block snsucc2
_cod_depositor_comments
;
The following automatic conversions were performed:
'_symmetry_cell_setting' value 'Triclinic' changed to 'triclinic'
according to '/home/saulius/struct/CIF-dictionaries/cif_core.dic'
dictionary named 'cif_core.dic' version 2.4.1 from 2010-06-29.

Automatic conversion script
Id: cif_fix_enum 1527 2010-12-29 10:47:43Z saulius 

The following automatic conversions were performed:

'_symmetry_cell_setting' value 'Triclinic' changed to 'triclinic'
according to /home/saulius/struct/CIF-dictionaries/cif_core.dic
dictionary named 'cif_core.dic' version 2.4.1 from 2010-06-29.

Automatic conversion script
Id: cif_fix_values 1715 2011-07-08 13:25:40Z adriana 

The following automatic conversions were performed:

'_exptl_crystal_density_meas' value 'Not measured' was changed to '?'
- the value is perceived as not measured.

Automatic conversion script
Id: cif_fix_values 3008 2015-01-20 13:52:24Z robertas 

The following automatic conversions were performed:

'_refine_ls_weighting_scheme' value 'calc w =
1/[\s^2^(Fo^2^)+(0.0506P)^2^] where P=(Fo^2^+2Fc^2^)/3' was changed
to 'calc'. New tag '_refine_ls_weighting_details' was created. The
value of the new tag was set to 'w = 1/[\s^2^(Fo^2^)+(0.0506P)^2^]
where P=(Fo^2^+2Fc^2^)/3'.

Automatic conversion script
Id: cif_fix_values 3143 2015-03-26 13:38:13Z robertas 

2019-11-12
Z value and formula fixed to values more according to usual
chemical conventions.                 miguel
;
_cod_original_formula_sum 'C42 H83 N2 O7 Sn'
_cod_original_formula_weight 846.79
_cod_original_formula_iupac
;
 (C12 H24 N)2 [Sn(C4 H4 O4) (C4 H9)3]
 (C4 H4 O4)0.5, H2 O
;
_cod_original_formula_units_Z 2
_cod_original_cell_volume 2318.4(9)
_cod_database_code 2007387

loop_
_symmetry_equiv_pos_as_xyz
'x, y, z'
'-x, -y, -z'

loop_
_atom_site_aniso_label
_atom_site_aniso_U_11
_atom_site_aniso_U_22
_atom_site_aniso_U_33
_atom_site_aniso_U_12
_atom_site_aniso_U_13
_atom_site_aniso_U_23
Sn1 .0219(3) .0200(3) .0182(3) .0035(2) -.0070(2) .0019(2)
O1 .031(3) .029(3) .021(3) .012(2) -.006(2) .000(2)
O2 .029(3) .034(3) .022(3) .011(2) -.005(2) .001(2)
O3 .026(3) .021(3) .022(3) .003(2) -.008(2) .004(2)
O4 .027(3) .028(3) .026(3) .013(2) -.006(2) -.004(2)
O5 .018(3) .035(3) .027(3) .009(2) .000(2) .011(3)
O6 .020(3) .039(3) .035(3) .003(2) -.008(2) .008(3)
O7 .032(3) .032(3) .030(4) .013(3) -.007(3) .001(3)
N1 .020(3) .021(3) .024(3) .009(3) -.005(3) -.004(3)
N2 .014(3) .019(3) .020(3) .000(2) -.001(2) .000(3)
C1 .024(4) .026(4) .023(4) .003(3) -.006(3) .001(3)
C2 .026(4) .028(4) .050(5) .002(3) -.018(4) .000(4)
C3 .038(5) .035(5) .052(6) .003(4) -.029(4) -.002(4)
C4 .040(5) .059(6) .072(7) -.017(5) -.035(5) .014(5)
C5 .039(5) .032(5) .021(4) .000(4) -.003(4) .004(3)
C6 .055(5) .037(5) .019(4) .009(4) -.003(4) -.002(4)
C7 .068(6) .039(6) .038(5) .010(5) -.008(5) -.016(4)
C8 .140(10) .062(8) .062(8) .039(8) -.040(8) -.009(6)
C9 .038(4) .024(4) .026(4) -.005(3) -.014(4) -.002(3)
C10 .025(4) .030(5) .049(5) .005(3) -.021(4) -.003(4)
C11 .034(5) .050(6) .046(5) .005(4) -.025(4) -.014(4)
C12 .030(5) .065(7) .073(7) .006(5) -.025(5) -.018(5)
C13 .022(4) .030(5) .018(4) .002(3) -.002(3) .003(3)
C14 .048(5) .038(5) .026(4) .013(4) -.016(4) .007(4)
C15 .018(4) .026(4) .011(4) -.006(3) -.002(3) .000(3)
C16 .020(4) .023(4) .022(4) -.003(3) -.007(3) -.002(3)
C17 .020(4) .021(4) .028(4) .003(3) -.013(3) -.001(3)
C18 .031(5) .037(5) .091(7) -.001(4) -.033(5) .026(5)
C19 .017(4) .027(4) .022(4) .004(3) -.005(3) .007(3)
C20 .031(4) .033(5) .026(4) .003(3) -.013(4) -.001(3)
C21 .040(5) .025(5) .043(5) -.005(4) -.009(4) .007(4)
C22 .039(5) .033(5) .059(6) -.008(4) -.014(5) -.004(4)
C23 .030(4) .032(5) .053(6) .001(4) -.020(4) -.007(4)
C24 .032(4) .025(4) .034(5) .003(3) -.020(4) -.003(3)
C25 .029(4) .025(4) .033(4) .000(3) -.018(4) -.004(3)
C26 .029(4) .033(5) .021(4) .005(3) -.008(3) -.003(3)
C27 .042(5) .043(5) .038(5) .011(4) -.020(4) -.018(4)
C28 .038(5) .033(5) .058(6) .001(4) -.029(5) -.013(4)
C29 .036(5) .036(5) .039(5) -.006(4) -.021(4) .005(4)
C30 .030(4) .029(4) .034(5) -.001(4) -.011(4) .001(4)
C31 .016(4) .030(4) .019(4) -.005(3) .000(3) -.003(3)
C32 .025(4) .038(5) .016(4) .005(3) -.007(3) -.004(3)
C33 .034(5) .052(6) .034(5) -.005(4) -.017(4) .002(4)
C34 .051(5) .054(6) .030(5) -.028(5) -.020(4) .003(4)
C35 .052(5) .043(5) .035(5) -.008(4) -.023(4) -.009(4)
C36 .035(4) .033(5) .035(5) -.005(4) -.017(4) -.006(4)
C37 .029(4) .021(4) .025(4) -.002(3) -.015(3) -.002(3)
C38 .041(5) .041(5) .033(5) -.010(4) -.015(4) -.007(4)
C39 .072(7) .047(6) .051(6) .003(5) -.041(6) -.012(5)
C40 .088(8) .028(5) .072(7) -.021(5) -.064(6) .009(5)
C41 .053(6) .056(6) .063(7) -.028(5) -.030(5) .002(5)
C42 .038(5) .031(5) .036(5) -.015(4) -.011(4) .005(4)

loop_
_atom_site_label
_atom_site_fract_x
_atom_site_fract_y
_atom_site_fract_z
_atom_site_U_iso_or_equiv
_atom_site_thermal_displace_type
_atom_site_calc_flag
_atom_site_refinement_flags
_atom_site_occupancy
_atom_site_disorder_group
_atom_site_type_symbol
Sn1 .07168(5) .18841(4) .17436(4) .0209(2) Uani d . 1 . Sn
O1 .0837(4) .3031(4) .0488(4) .0300(10) Uani d . 1 . O
O2 -.0178(4) .4063(4) .1638(4) .0310(10) Uani d . 1 . O
O3 .0622(4) .0604(3) .2915(4) .0240(10) Uani d . 1 . O
O4 -.0669(4) .1478(4) .4086(4) .0290(10) Uani d . 1 . O
O5 -.4612(4) .3544(4) .6052(4) .0310(10) Uani d . 1 . O
O6 -.2917(4) .3922(4) .4856(4) .0330(10) Uani d . 1 . O
O7 -.1858(5) .5112(4) .3052(5) .0340(10) Uani d . 1 . O
HO7A -.147(7) .477(6) .261(6) .03(3) Uiso d . 1 . H
HO7B -.217(7) .474(6) .364(7) .06(3) Uiso d . 1 . H
N1 -.2231(4) .2325(4) .5779(4) .0230(10) Uani d . 1 . N
H1A -.2502(4) .2825(4) .5464(4) .035 Uiso calc R 1 . H
H1B -.1707(4) .1977(4) .5265(4) .035 Uiso calc R 1 . H
N2 -.6809(4) .3446(4) .7401(4) .0200(10) Uani d . 1 . N
H2A -.7247(4) .3942(4) .7271(4) .030 Uiso calc R 1 . H
H2B -.6091(4) .3513(4) .6889(4) .030 Uiso calc R 1 . H
C1 .1393(6) .2802(5) .2451(5) .026(2) Uani d . 1 . C
H1C .1794(6) .3341(5) .1936(5) .038 Uiso calc R 1 . H
H1D .0758(6) .3100(5) .3021(5) .038 Uiso calc R 1 . H
C2 .2187(6) .2319(5) .2877(6) .034(2) Uani d . 1 . C
H2C .1785(6) .1778(5) .3388(6) .052 Uiso calc R 1 . H
H2D .2822(6) .2022(5) .2306(6) .052 Uiso calc R 1 . H
C3 .2670(7) .2959(6) .3383(6) .038(2) Uani d . 1 . C
H3A .3063(7) .2535(6) .3733(6) .057 Uiso calc R 1 . H
H3B .2039(7) .3296(6) .3921(6) .057 Uiso calc R 1 . H
C4 .3480(7) .3723(7) .2668(7) .054(3) Uani d . 1 . C
H4A .3750(7) .4100(7) .3066(7) .081 Uiso calc R 1 . H
H4B .3096(7) .4164(7) .2334(7) .081 Uiso calc R 1 . H
H4C .4122(7) .3400(7) .2142(7) .081 Uiso calc R 1 . H
C5 .2006(7) .1064(5) .0589(6) .034(2) Uani d . 1 . C
H5A .2081(7) .1352(5) -.0097(6) .051 Uiso calc R 1 . H
H5B .2730(7) .1160(5) .0632(6) .051 Uiso calc R 1 . H
C6 .1845(7) -.0016(6) .0639(6) .042(2) Uani d . 1 . C
H6A .1174(7) -.0120(6) .0509(6) .063 Uiso calc R 1 . H
H6B .1690(7) -.0302(6) .1347(6) .063 Uiso calc R 1 . H
C7 .2848(8) -.0564(6) -.0125(7) .053(3) Uani d . 1 . C
H7A .2945(8) -.0332(6) -.0834(7) .079 Uiso calc R 1 . H
H7B .3536(8) -.0394(6) -.0052(7) .079 Uiso calc R 1 . H
C8 .2750(10) -.1658(8) -.0001(8) .088(4) Uani d . 1 . C
H8A .3430(10) -.1950(8) -.0519(8) .132 Uiso calc R 1 . H
H8B .2090(10) -.1839(8) -.0094(8) .132 Uiso calc R 1 . H
H8C .2680(10) -.1900(8) .0692(8) .132 Uiso calc R 1 . H
C9 -.0945(6) .1556(5) .1956(6) .029(2) Uani d . 1 . C
H9A -.0922(6) .1489(5) .1264(6) .043 Uiso calc R 1 . H
H9B -.1131(6) .0905(5) .2342(6) .043 Uiso calc R 1 . H
C10 -.1926(6) .2251(5) .2501(6) .033(2) Uani d . 1 . C
H10A -.1879(6) .2436(5) .3134(6) .050 Uiso calc R 1 . H
H10B -.1857(6) .2856(5) .2044(6) .050 Uiso calc R 1 . H
C11 -.3066(6) .1809(6) .2792(7) .040(2) Uani d . 1 . C
H11A -.3084(6) .1563(6) .2171(7) .060 Uiso calc R 1 . H
H11B -.3166(6) .1243(6) .3305(7) .060 Uiso calc R 1 . H
C12 -.4037(7) .2526(7) .3237(7) .054(3) Uani d . 1 . C
H12A -.4749(7) .2199(7) .3411(7) .081 Uiso calc R 1 . H
H12B -.3955(7) .3081(7) .2727(7) .081 Uiso calc R 1 . H
H12C -.4036(7) .2763(7) .3861(7) .081 Uiso calc R 1 . H
C13 .0285(6) .3830(5) .0750(5) .026(2) Uani d . 1 . C
C14 .0195(7) .4494(5) -.0111(6) .038(2) Uani d . 1 . C
H14A .0946(7) .4517(5) -.0700(6) .057 Uiso calc R 1 . H
H14B -.0324(7) .4193(5) -.0338(6) .057 Uiso calc R 1 . H
C15 -.0099(5) .0725(5) .3814(5) .020(2) Uani d . 1 . C
C16 -.0235(6) -.0137(5) .4625(5) .022(2) Uani d . 1 . C
H16A -.1042(6) -.0298(5) .5007(5) .033 Uiso calc R 1 . H
H16B .0173(6) -.0722(5) .4279(5) .033 Uiso calc R 1 . H
C17 -.3959(6) .4083(5) .5305(5) .022(2) Uani d . 1 . C
C18 -.4413(6) .4951(6) .4851(8) .053(3) Uani d . 1 . C
H18A -.4160(6) .5552(6) .5017(8) .079 Uiso calc R 1 . H
H18B -.4050(6) .4936(6) .4091(8) .079 Uiso calc R 1 . H
C19 -.3180(5) .1665(5) .6409(5) .024(2) Uani d . 1 . C
H19 -.3823(5) .2076(5) .6858(5) .036 Uiso calc R 1 . H
C20 -.2889(6) .0898(5) .7109(6) .030(2) Uani d . 1 . C
H20A -.2225(6) .0505(5) .6687(6) .044 Uiso calc R 1 . H
H20B -.2694(6) .1229(5) .7597(6) .044 Uiso calc R 1 . H
C21 -.3883(7) .0225(6) .7712(6) .039(2) Uani d . 1 . C
H21A -.3664(7) -.0288(6) .8132(6) .059 Uiso calc R 1 . H
H21B -.4519(7) .0611(6) .8189(6) .059 Uiso calc R 1 . H
C22 -.4265(7) -.0254(6) .7009(7) .045(2) Uani d . 1 . C
H22A -.4944(7) -.0645(6) .7429(7) .068 Uiso calc R 1 . H
H22B -.3664(7) -.0704(6) .6589(7) .068 Uiso calc R 1 . H
C23 -.4533(6) .0512(6) .6300(6) .037(2) Uani d . 1 . C
H23A -.4726(6) .0180(6) .5813(6) .056 Uiso calc R 1 . H
H23B -.5199(6) .0907(6) .6718(6) .056 Uiso calc R 1 . H
C24 -.3558(6) .1186(5) .5696(6) .028(2) Uani d . 1 . C
H24A -.3788(6) .1699(5) .5283(6) .042 Uiso calc R 1 . H
H24B -.2921(6) .0807(5) .5214(6) .042 Uiso calc R 1 . H
C25 -.1628(6) .2777(5) .6313(6) .027(2) Uani d . 1 . C
H25 -.1291(6) .2239(5) .6624(6) .041 Uiso calc R 1 . H
C26 -.2431(6) .3380(5) .7174(5) .029(2) Uani d . 1 . C
H26A -.2829(6) .3877(5) .6893(5) .043 Uiso calc R 1 . H
H26B -.3001(6) .2947(5) .7711(5) .043 Uiso calc R 1 . H
C27 -.1778(7) .3883(6) .7648(6) .039(2) Uani d . 1 . C
H27A -.2304(7) .4300(6) .8180(6) .059 Uiso calc R 1 . H
H27B -.1452(7) .3380(6) .7994(6) .059 Uiso calc R 1 . H
C28 -.0845(7) .4507(6) .6864(7) .040(2) Uani d . 1 . C
H28A -.0415(7) .4781(6) .7202(7) .059 Uiso calc R 1 . H
H28B -.1172(7) .5060(6) .6574(7) .059 Uiso calc R 1 . H
C29 -.0053(6) .3900(6) .5993(6) .035(2) Uani d . 1 . C
H29A .0515(6) .4335(6) .5458(6) .053 Uiso calc R 1 . H
H29B .0350(6) .3405(6) .6271(6) .053 Uiso calc R 1 . H
C30 -.0675(6) .3390(5) .5507(6) .032(2) Uani d . 1 . C
H30A -.0143(6) .2961(5) .4992(6) .048 Uiso calc R 1 . H
H30B -.0988(6) .3884(5) .5141(6) .048 Uiso calc R 1 . H
C31 -.6768(6) .3590(5) .8405(5) .024(2) Uani d . 1 . C
H31 -.7526(6) .3447(5) .8975(5) .036 Uiso calc R 1 . H
C32 -.5897(6) .2889(5) .8575(5) .027(2) Uani d . 1 . C
H32A -.5146(6) .3000(5) .8000(5) .041 Uiso calc R 1 . H
H32B -.6106(6) .2203(5) .8593(5) .041 Uiso calc R 1 . H
C33 -.5852(7) .3067(6) .9600(6) .039(2) Uani d . 1 . C
H33A -.6590(7) .2908(6) 1.0176(6) .059 Uiso calc R 1 . H
H33B -.5274(7) .2627(6) .9701(6) .059 Uiso calc R 1 . H
C34 -.5577(7) .4115(6) .9621(6) .043(2) Uani d . 1 . C
H34A -.4811(7) .4259(6) .9085(6) .065 Uiso calc R 1 . H
H34B -.5586(7) .4211(6) 1.0301(6) .065 Uiso calc R 1 . H
C35 -.6427(7) .4817(6) .9427(6) .041(2) Uani d . 1 . C
H35A -.7181(7) .4720(6) 1.0001(6) .061 Uiso calc R 1 . H
H35B -.6207(7) .5501(6) .9402(6) .061 Uiso calc R 1 . H
C36 -.6484(7) .4648(5) .8421(6) .033(2) Uani d . 1 . C
H36A -.5749(7) .4806(5) .7841(6) .049 Uiso calc R 1 . H
H36B -.7065(7) .5090(5) .8327(6) .049 Uiso calc R 1 . H
C37 -.7249(6) .2500(5) .7321(5) .024(2) Uani d . 1 . C
H37 -.6852(6) .1961(5) .7568(5) .035 Uiso calc R 1 . H
C38 -.6988(7) .2374(6) .6203(6) .038(2) Uani d . 1 . C
H38A -.6164(7) .2411(6) .5785(6) .056 Uiso calc R 1 . H
H38B -.7357(7) .2909(6) .5935(6) .056 Uiso calc R 1 . H
C39 -.7405(8) .1392(6) .6109(7) .051(2) Uani d . 1 . C
H39A -.7273(8) .1338(6) .5382(7) .076 Uiso calc R 1 . H
H39B -.6973(8) .0858(6) .6304(7) .076 Uiso calc R 1 . H
C40 -.8645(8) .1277(6) .6793(7) .052(3) Uani d . 1 . C
H40A -.8874(8) .0611(6) .6756(7) .078 Uiso calc R 1 . H
H40B -.9083(8) .1754(6) .6535(7) .078 Uiso calc R 1 . H
C41 -.8921(8) .1435(7) .7908(7) .055(3) Uani d . 1 . C
H41A -.8564(8) .0906(7) .8196(7) .082 Uiso calc R 1 . H
H41B -.9747(8) .1404(7) .8317(7) .082 Uiso calc R 1 . H
C42 -.8508(6) .2423(6) .8000(6) .036(2) Uani d . 1 . C
H42A -.8653(6) .2490(6) .8727(6) .054 Uiso calc R 1 . H
H42B -.8921(6) .2957(6) .7781(6) .054 Uiso calc R 1 . H

loop_
_atom_type_symbol
_atom_type_description
_atom_type_scat_dispersion_real
_atom_type_scat_dispersion_imag
_atom_type_scat_source
C C 0.0033 0.0016 'International Tables Vol C Tables 4.2.6.8 and 6.1.1.4'
H H 0.0000 0.0000 'International Tables Vol C Tables 4.2.6.8 and 6.1.1.4'
N N 0.0061 0.0033 'International Tables Vol C Tables 4.2.6.8 and 6.1.1.4'
O O 0.0106 0.0060 'International Tables Vol C Tables 4.2.6.8 and 6.1.1.4'
Sn Sn -0.6537 1.4246 'International Tables Vol C Tables 4.2.6.8 and 6.1.1.4'

loop_
_geom_angle_atom_site_label_1
_geom_angle_atom_site_label_2
_geom_angle_atom_site_label_3
_geom_angle_site_symmetry_1
_geom_angle
_geom_angle_publ_flag
C1 Sn1 C5 . 112.4(3) yes
C1 Sn1 C9 . 134.4(3) yes
C1 Sn1 O1 . 93.3(2) yes
C1 Sn1 O3 . 91.4(2) yes
C5 Sn1 C9 . 113.1(3) yes
C5 Sn1 O1 . 88.0(2) yes
C5 Sn1 O3 . 87.6(2) yes
C9 Sn1 O1 . 90.2(2) yes
C9 Sn1 O3 . 88.6(2) yes
O1 Sn1 O3 . 174.5(2) yes
C13 O1 Sn1 . 117.6(4) no
C15 O3 Sn1 . 113.8(4) no
C19 N1 C25 . 118.1(5) no
C37 N2 C31 . 116.7(5) no
C2 C1 Sn1 . 116.3(5) no
C3 C2 C1 . 116.9(6) no
C2 C3 C4 . 115.4(7) no
C6 C5 Sn1 . 117.5(5) no
C5 C6 C7 . 114.4(7) no
C8 C7 C6 . 114.9(8) no
C10 C9 Sn1 . 120.1(5) no
C11 C10 C9 . 113.0(6) no
C12 C11 C10 . 113.2(7) no
O2 C13 O1 . 124.4(7) no
O2 C13 C14 . 119.8(7) no
O1 C13 C14 . 115.8(6) no
C14 C14 C13 2_565 117.2(8) no
O4 C15 O3 . 125.2(6) no
O4 C15 C16 . 118.9(6) no
O3 C15 C16 . 115.9(6) no
C16 C16 C15 2_556 109.6(7) no
O6 C17 O5 . 123.5(6) no
O6 C17 C18 . 115.8(6) no
O5 C17 C18 . 120.6(6) no
C18 C18 C17 2_466 119.1(9) no
N1 C19 C24 . 109.0(5) no
N1 C19 C20 . 112.9(5) no
C24 C19 C20 . 111.1(6) no
C21 C20 C19 . 110.4(6) no
C22 C21 C20 . 112.0(7) no
C21 C22 C23 . 110.7(7) no
C24 C23 C22 . 112.2(6) no
C23 C24 C19 . 111.2(6) no
N1 C25 C30 . 108.2(6) no
N1 C25 C26 . 111.4(6) no
C30 C25 C26 . 112.0(6) no
C27 C26 C25 . 109.9(6) no
C28 C27 C26 . 112.8(6) no
C27 C28 C29 . 110.5(6) no
C30 C29 C28 . 112.2(6) no
C29 C30 C25 . 111.3(6) no
N2 C31 C36 . 109.9(6) no
N2 C31 C32 . 110.3(5) no
C36 C31 C32 . 110.4(6) no
C31 C32 C33 . 109.3(6) no
C34 C33 C32 . 111.5(6) no
C33 C34 C35 . 110.8(6) no
C36 C35 C34 . 110.8(7) no
C35 C36 C31 . 111.3(6) no
N2 C37 C38 . 109.8(6) no
N2 C37 C42 . 111.3(6) no
C38 C37 C42 . 111.4(6) no
C37 C38 C39 . 110.3(7) no
C40 C39 C38 . 111.3(7) no
C39 C40 C41 . 112.1(7) no
C40 C41 C42 . 111.3(7) no
C41 C42 C37 . 109.6(7) no

loop_
_geom_bond_atom_site_label_1
_geom_bond_atom_site_label_2
_geom_bond_site_symmetry_2
_geom_bond_distance
_geom_bond_publ_flag
Sn1 C1 . 2.123(7) yes
Sn1 C5 . 2.156(7) yes
Sn1 C9 . 2.132(7) yes
Sn1 O1 . 2.230(5) yes
Sn1 O3 . 2.279(5) yes
O1 C13 . 1.274(8) no
O2 C13 . 1.222(8) no
O3 C15 . 1.256(8) no
O4 C15 . 1.232(8) no
O5 C17 . 1.255(8) no
O6 C17 . 1.255(8) no
N1 C19 . 1.486(8) no
N1 C25 . 1.496(9) no
N2 C31 . 1.492(8) no
N2 C37 . 1.483(8) no
C1 C2 . 1.505(9) no
C2 C3 . 1.500(10) no
C3 C4 . 1.510(10) no
C5 C6 . 1.500(10) no
C6 C7 . 1.530(10) no
C7 C8 . 1.500(10) no
C9 C10 . 1.530(10) no
C10 C11 . 1.520(10) no
C11 C12 . 1.510(10) no
C13 C14 . 1.502(9) no
C14 C14 2_565 1.470(10) no
C15 C16 . 1.538(9) no
C16 C16 2_556 1.530(10) no
C17 C18 . 1.510(10) no
C18 C18 2_466 1.41(2) no
C19 C24 . 1.518(9) no
C19 C20 . 1.525(9) no
C20 C21 . 1.530(10) no
C21 C22 . 1.510(10) no
C22 C23 . 1.520(10) no
C23 C24 . 1.510(10) no
C25 C30 . 1.520(10) no
C25 C26 . 1.520(10) no
C26 C27 . 1.520(10) no
C27 C28 . 1.510(10) no
C28 C29 . 1.530(10) no
C29 C30 . 1.510(10) no
C31 C36 . 1.520(10) no
C31 C32 . 1.530(9) no
C32 C33 . 1.540(10) no
C33 C34 . 1.510(10) no
C34 C35 . 1.530(10) no
C35 C36 . 1.510(10) no
C37 C38 . 1.520(10) no
C37 C42 . 1.520(10) no
C38 C39 . 1.520(10) no
C39 C40 . 1.510(10) no
C40 C41 . 1.520(10) no
C41 C42 . 1.520(10) no
N1 O4 . 2.743(7) yes
N1 O6 . 2.749(7) yes
N2 O5 . 2.709(7) yes
N2 O7 2_466 2.771(9) yes
O2 O7 . 2.733(8) yes
O6 O7 . 2.775(8) yes
